data_7000213
loop_
_publ_author_name
'Griffith, Gerry A.'
'Al-Khatib, Mohamed J.'
'Patel, Kalpana'
'Singh, Kuldip'
'Solan, Gregory A.'

_publ_section_title
;
 Solid and solution state flexibility of sterically congested
 bis(imino)bipyridine complexes of zinc(ii) and nickel(ii)
;
_journal_issue 1
_journal_name_full 'Dalton Transactions'
_journal_page_first 185
_journal_page_last 196
_journal_paper_doi 10.1039/b811309b
_journal_year 2009
_chemical_formula_moiety '(C24 H25 Cl2 N3 O Zn)(C H Cl3)(C H2 Cl2)'
_chemical_formula_sum 'C26 H28 Cl7 N3 O Zn'
_chemical_formula_weight 712.03
_chemical_name_systematic
;
?
;
_space_group_IT_number 82
_symmetry_cell_setting tetragonal
_symmetry_space_group_name_Hall 'I -4'
_symmetry_space_group_name_H-M 'I -4'
_atom_sites_solution_hydrogens geom
_atom_sites_solution_primary direct
_atom_sites_solution_secondary difmap
_audit_creation_method SHELXL-97
_cell_angle_alpha 90.00
_cell_angle_beta 90.00
_cell_angle_gamma 90.00
_cell_formula_units_Z 8
_cell_length_a 20.148(5)
_cell_length_b 20.148(5)
_cell_length_c 15.683(5)
_cell_measurement_reflns_used 826
_cell_measurement_temperature 150(2)
_cell_measurement_theta_max 23.459
_cell_measurement_theta_min 2.598
_cell_volume 6366(3)
_computing_cell_refinement 'Bruker SMART'
_computing_data_collection 'Bruker SMART'
_computing_data_reduction 'Bruker SHELXTL'
_computing_molecular_graphics 'Bruker SHELXTL'
_computing_publication_material 'Bruker SHELXTL'
_computing_structure_refinement 'SHELXL-97 (Sheldrick, 1997)'
_computing_structure_solution 'SHELXS-97 (Sheldrick, 1990)'
_diffrn_ambient_temperature 150(2)
_diffrn_measured_fraction_theta_full 1.000
_diffrn_measured_fraction_theta_max 1.000
_diffrn_measurement_device_type 'CCD area detector'
_diffrn_measurement_method 'phi and omega scans'
_diffrn_radiation_monochromator graphite
_diffrn_radiation_source 'fine-focus sealed tube'
_diffrn_radiation_type MoK\a
_diffrn_radiation_wavelength 0.71073
_diffrn_reflns_av_R_equivalents 0.1569
_diffrn_reflns_av_sigmaI/netI 0.1953
_diffrn_reflns_limit_h_max 24
_diffrn_reflns_limit_h_min -24
_diffrn_reflns_limit_k_max 24
_diffrn_reflns_limit_k_min -24
_diffrn_reflns_limit_l_max 19
_diffrn_reflns_limit_l_min -19
_diffrn_reflns_number 24706
_diffrn_reflns_theta_full 26.00
_diffrn_reflns_theta_max 26.00
_diffrn_reflns_theta_min 1.43
_exptl_absorpt_coefficient_mu 1.384
_exptl_absorpt_correction_T_max 0.928
_exptl_absorpt_correction_T_min 0.355
_exptl_absorpt_correction_type empirical
_exptl_absorpt_process_details
;
absorption correction based on 4271 reflections(SADABS);Rint 0.0830 before
correction and 0.0720 after.
;
_exptl_crystal_colour yellow
_exptl_crystal_density_diffrn 1.486
_exptl_crystal_density_method 'not measured'
_exptl_crystal_description block
_exptl_crystal_F_000 2896
_exptl_crystal_size_max 0.27
_exptl_crystal_size_mid 0.18
_exptl_crystal_size_min 0.09
_refine_diff_density_max 0.482
_refine_diff_density_min -0.420
_refine_diff_density_rms 0.070
_refine_ls_abs_structure_details 'Flack H D (1983), Acta Cryst. A39, 876-881'
_refine_ls_abs_structure_Flack 0.08(2)
_refine_ls_extinction_method none
_refine_ls_goodness_of_fit_ref 0.809
_refine_ls_hydrogen_treatment constr
_refine_ls_matrix_type full
_refine_ls_number_parameters 284
_refine_ls_number_reflns 6227
_refine_ls_number_restraints 0
_refine_ls_restrained_S_all 0.809
_refine_ls_R_factor_all 0.1238
_refine_ls_R_factor_gt 0.0651
_refine_ls_shift/su_max 0.001
_refine_ls_shift/su_mean 0.000
_refine_ls_structure_factor_coef Fsqd
_refine_ls_weighting_details 'calc w=1/[\s^2^(Fo^2^)+(0.0333P)^2^+0.0000P] where P=(Fo^2^+2Fc^2^)/3'
_refine_ls_weighting_scheme calc
_refine_ls_wR_factor_gt 0.1035
_refine_ls_wR_factor_ref 0.1190
_reflns_number_gt 3211
_reflns_number_total 6227
_reflns_threshold_expression >2sigma(I)
_cod_data_source_file b811309b.txt
_cod_data_source_block 08024
_cod_depositor_comments
;
The following automatic conversions were performed:
'_symmetry_cell_setting' value 'Tetragonal' changed to 'tetragonal'
according to '/home/saulius/struct/CIF-dictionaries/cif_core.dic'
dictionary named 'cif_core.dic' version 2.4.1 from 2010-06-29.

Automatic conversion script
Id: cif_fix_enum 1527 2010-12-29 10:47:43Z saulius 

The following automatic conversions were performed:

'_refine_ls_hydrogen_treatment' value 'constrained' was replaced with
the value 'constr' as specified in the replacement file
'src/cod-tools/trunk/data/replacement-values/replacement_values.lst'.

Automatic conversion script
Id: cif_fix_values 5376 2017-05-30 11:51:03Z andrius 
;
_cod_original_sg_symbol_H-M I-4
_cod_database_code 7000213

loop_
_symmetry_equiv_pos_as_xyz
'x, y, z'
'-x, -y, z'
'y, -x, -z'
'-y, x, -z'
'x+1/2, y+1/2, z+1/2'
'-x+1/2, -y+1/2, z+1/2'
'y+1/2, -x+1/2, -z+1/2'
'-y+1/2, x+1/2, -z+1/2'

loop_
_atom_site_label
_atom_site_type_symbol
_atom_site_fract_x
_atom_site_fract_y
_atom_site_fract_z
_atom_site_U_iso_or_equiv
_atom_site_adp_type
_atom_site_occupancy
_atom_site_symmetry_multiplicity
_atom_site_calc_flag
_atom_site_refinement_flags
_atom_site_disorder_assembly
_atom_site_disorder_group
Zn1 Zn 0.22708(4) 0.17256(4) 0.00788(5) 0.0350(2) Uani 1 1 d . . .
Cl1 Cl 0.14381(9) 0.19624(9) 0.09662(12) 0.0459(5) Uani 1 1 d . . .
Cl2 Cl 0.32954(9) 0.20181(9) 0.04832(12) 0.0468(5) Uani 1 1 d . . .
O1 O 0.2452(4) 0.3977(3) 0.0490(4) 0.121(3) Uani 1 1 d . . .
N1 N 0.2339(2) 0.0607(3) 0.0294(4) 0.0377(16) Uani 1 1 d . . .
N2 N 0.2153(2) 0.1309(3) -0.1116(4) 0.0313(14) Uani 1 1 d . . .
N3 N 0.2170(3) 0.2598(3) -0.0846(4) 0.0376(15) Uani 1 1 d . . .
C1 C 0.2481(3) 0.0232(3) 0.1083(5) 0.0361(18) Uani 1 1 d . . .
C2 C 0.1942(3) 0.0103(3) 0.1604(5) 0.0364(19) Uani 1 1 d . . .
C3 C 0.2084(4) -0.0229(3) 0.2376(5) 0.045(2) Uani 1 1 d . . .
H3 H 0.1732 -0.0351 0.2748 0.054 Uiso 1 1 calc R . .
C4 C 0.2741(4) -0.0381(3) 0.2595(6) 0.052(2) Uani 1 1 d . . .
H4 H 0.2844 -0.0572 0.3133 0.062 Uiso 1 1 calc R . .
C5 C 0.3242(4) -0.0243(4) 0.1999(6) 0.062(3) Uani 1 1 d . . .
H5 H 0.3682 -0.0385 0.2123 0.074 Uiso 1 1 calc R . .
C6 C 0.3132(4) 0.0084(3) 0.1250(5) 0.043(2) Uani 1 1 d . . .
C7 C 0.3703(3) 0.0230(4) 0.0643(5) 0.053(2) Uani 1 1 d . . .
H7 H 0.3531 0.0538 0.0194 0.064 Uiso 1 1 calc R . .
C8 C 0.3920(4) -0.0420(4) 0.0188(6) 0.077(3) Uani 1 1 d . . .
H8A H 0.4307 -0.0332 -0.0172 0.116 Uiso 1 1 calc R . .
H8B H 0.3554 -0.0584 -0.0167 0.116 Uiso 1 1 calc R . .
H8C H 0.4034 -0.0756 0.0616 0.116 Uiso 1 1 calc R . .
C9 C 0.4280(3) 0.0586(4) 0.1094(5) 0.065(3) Uani 1 1 d . . .
H9A H 0.4140 0.1033 0.1259 0.098 Uiso 1 1 calc R . .
H9B H 0.4660 0.0615 0.0706 0.098 Uiso 1 1 calc R . .
H9C H 0.4407 0.0335 0.1604 0.098 Uiso 1 1 calc R . .
C10 C 0.1229(3) 0.0232(4) 0.1389(5) 0.049(2) Uani 1 1 d . . .
H10 H 0.1227 0.0594 0.0952 0.059 Uiso 1 1 calc R . .
C11 C 0.0943(3) -0.0378(3) 0.0958(5) 0.054(2) Uani 1 1 d . . .
H11A H 0.0897 -0.0736 0.1377 0.081 Uiso 1 1 calc R . .
H11B H 0.1241 -0.0522 0.0500 0.081 Uiso 1 1 calc R . .
H11C H 0.0506 -0.0271 0.0719 0.081 Uiso 1 1 calc R . .
C12 C 0.0806(3) 0.0470(3) 0.2116(5) 0.051(2) Uani 1 1 d . . .
H12A H 0.0691 0.0093 0.2483 0.076 Uiso 1 1 calc R . .
H12B H 0.0398 0.0670 0.1892 0.076 Uiso 1 1 calc R . .
H12C H 0.1051 0.0800 0.2448 0.076 Uiso 1 1 calc R . .
C13 C 0.2265(3) 0.0294(3) -0.0414(5) 0.0372(19) Uani 1 1 d . . .
H13 H 0.2286 -0.0177 -0.0414 0.045 Uiso 1 1 calc R . .
C14 C 0.2152(3) 0.0638(4) -0.1215(5) 0.0392(19) Uani 1 1 d . . .
C15 C 0.2057(4) 0.0332(4) -0.1989(5) 0.043(2) Uani 1 1 d . . .
H15 H 0.2060 -0.0138 -0.2038 0.052 Uiso 1 1 calc R . .
C16 C 0.1959(4) 0.0728(4) -0.2689(5) 0.057(2) Uani 1 1 d . . .
H16 H 0.1890 0.0530 -0.3231 0.068 Uiso 1 1 calc R . .
C17 C 0.1957(4) 0.1403(4) -0.2619(5) 0.059(2) Uani 1 1 d . . .
H17 H 0.1889 0.1677 -0.3104 0.070 Uiso 1 1 calc R . .
C18 C 0.2061(3) 0.1681(4) -0.1806(5) 0.0421(19) Uani 1 1 d . . .
C19 C 0.2118(3) 0.2428(4) -0.1646(5) 0.0392(18) Uani 1 1 d . . .
C20 C 0.2137(3) 0.2870(4) -0.2333(5) 0.045(2) Uani 1 1 d . . .
H20 H 0.2110 0.2721 -0.2907 0.054 Uiso 1 1 calc R . .
C21 C 0.2199(4) 0.3544(4) -0.2127(5) 0.054(2) Uani 1 1 d . . .
H21 H 0.2199 0.3868 -0.2566 0.065 Uiso 1 1 calc R . .
C22 C 0.2258(4) 0.3731(4) -0.1307(6) 0.061(3) Uani 1 1 d . . .
H22 H 0.2320 0.4185 -0.1163 0.073 Uiso 1 1 calc R . .
C23 C 0.2228(4) 0.3253(4) -0.0682(5) 0.045(2) Uani 1 1 d . . .
C24 C 0.2301(4) 0.3434(4) 0.0238(5) 0.063(3) Uani 1 1 d . . .
H24 H 0.2223 0.3098 0.0651 0.076 Uiso 1 1 calc R . .

loop_
_atom_site_aniso_label
_atom_site_aniso_U_11
_atom_site_aniso_U_22
_atom_site_aniso_U_33
_atom_site_aniso_U_23
_atom_site_aniso_U_13
_atom_site_aniso_U_12
Zn1 0.0374(5) 0.0394(5) 0.0280(4) -0.0021(4) -0.0033(4) 0.0011(4)
Cl1 0.0397(11) 0.0429(11) 0.0550(13) -0.0036(10) 0.0033(10) 0.0017(9)
Cl2 0.0453(12) 0.0462(12) 0.0490(12) -0.0046(10) -0.0032(10) -0.0045(10)
O1 0.255(10) 0.034(4) 0.072(5) -0.012(4) -0.005(5) -0.032(5)
N1 0.015(3) 0.044(4) 0.054(5) 0.003(3) -0.004(3) 0.005(3)
N2 0.021(3) 0.027(3) 0.046(4) -0.002(3) 0.003(3) 0.002(3)
N3 0.028(3) 0.060(4) 0.024(4) -0.005(3) 0.011(3) -0.001(3)
C1 0.023(4) 0.029(4) 0.057(5) -0.012(4) -0.006(4) 0.008(3)
C2 0.027(4) 0.036(4) 0.046(5) -0.010(4) -0.001(4) -0.005(3)
C3 0.057(5) 0.036(4) 0.042(5) 0.006(4) 0.000(4) -0.008(4)
C4 0.059(5) 0.038(5) 0.059(6) 0.009(4) -0.008(5) 0.011(4)
C5 0.050(6) 0.043(5) 0.092(8) -0.002(5) -0.014(6) 0.007(4)
C6 0.066(6) 0.017(4) 0.047(5) -0.009(4) -0.008(4) 0.002(4)
C7 0.028(4) 0.067(6) 0.065(6) -0.029(5) -0.002(4) -0.001(4)
C8 0.052(5) 0.075(6) 0.105(9) -0.018(6) 0.022(6) 0.015(5)
C9 0.040(5) 0.066(6) 0.091(7) -0.006(5) -0.007(5) 0.011(4)
C10 0.037(5) 0.049(5) 0.062(6) 0.010(4) -0.003(4) -0.007(4)
C11 0.025(4) 0.057(5) 0.081(7) -0.019(5) 0.005(4) 0.001(4)
C12 0.027(4) 0.051(5) 0.074(6) -0.016(5) -0.002(4) -0.006(4)
C13 0.036(4) 0.027(4) 0.049(5) -0.011(4) 0.009(4) -0.003(4)
C14 0.024(4) 0.054(5) 0.040(5) -0.011(4) -0.005(4) 0.011(4)
C15 0.049(5) 0.040(5) 0.041(5) -0.012(4) -0.003(4) 0.011(4)
C16 0.069(6) 0.059(6) 0.042(5) -0.023(5) -0.010(5) -0.006(5)
C17 0.072(6) 0.073(7) 0.030(5) -0.010(5) 0.008(5) -0.010(5)
C18 0.040(5) 0.051(5) 0.035(4) 0.001(5) -0.006(4) 0.006(4)
C19 0.036(4) 0.042(5) 0.040(5) 0.008(4) 0.013(4) -0.001(4)
C20 0.039(5) 0.055(5) 0.040(5) 0.019(4) -0.017(4) 0.004(4)
C21 0.060(6) 0.046(6) 0.055(6) 0.038(5) 0.008(5) -0.008(4)
C22 0.069(7) 0.048(6) 0.064(7) -0.013(5) -0.014(6) -0.005(5)
C23 0.066(5) 0.034(5) 0.036(5) 0.014(4) -0.007(4) -0.012(4)
C24 0.099(7) 0.046(5) 0.045(6) 0.009(4) 0.014(5) 0.015(5)

loop_
_atom_type_symbol
_atom_type_description
_atom_type_scat_dispersion_real
_atom_type_scat_dispersion_imag
_atom_type_scat_source
C C 0.0033 0.0016 'International Tables Vol C Tables 4.2.6.8 and 6.1.1.4'
H H 0.0000 0.0000 'International Tables Vol C Tables 4.2.6.8 and 6.1.1.4'
N N 0.0061 0.0033 'International Tables Vol C Tables 4.2.6.8 and 6.1.1.4'
Cl Cl 0.1484 0.1585 'International Tables Vol C Tables 4.2.6.8 and 6.1.1.4'
Zn Zn 0.2839 1.4301 'International Tables Vol C Tables 4.2.6.8 and 6.1.1.4'
O O 0.0106 0.0060 'International Tables Vol C Tables 4.2.6.8 and 6.1.1.4'

loop_
_geom_angle_atom_site_label_1
_geom_angle_atom_site_label_2
_geom_angle_atom_site_label_3
_geom_angle
_geom_angle_site_symmetry_1
_geom_angle_site_symmetry_3
_geom_angle_publ_flag
N2 Zn1 Cl1 124.48(15) . . ?
N2 Zn1 Cl2 118.00(15) . . ?
Cl1 Zn1 Cl2 117.41(8) . . ?
N2 Zn1 N1 74.9(2) . . ?
Cl1 Zn1 N1 99.45(15) . . ?
Cl2 Zn1 N1 99.36(14) . . ?
N2 Zn1 N3 74.2(2) . . ?
Cl1 Zn1 N3 99.46(14) . . ?
Cl2 Zn1 N3 93.40(15) . . ?
N1 Zn1 N3 149.0(2) . . ?
C13 N1 C1 119.7(6) . . ?
C13 N1 Zn1 110.5(4) . . ?
C1 N1 Zn1 129.8(5) . . ?
C18 N2 C14 117.8(6) . . ?
C18 N2 Zn1 121.7(5) . . ?
C14 N2 Zn1 120.5(5) . . ?
C19 N3 C23 116.6(7) . . ?
C19 N3 Zn1 114.5(5) . . ?
C23 N3 Zn1 128.5(5) . . ?
C6 C1 C2 126.6(7) . . ?
C6 C1 N1 117.2(7) . . ?
C2 C1 N1 116.1(6) . . ?
C1 C2 C3 115.9(7) . . ?
C1 C2 C10 125.9(7) . . ?
C3 C2 C10 118.0(7) . . ?
C4 C3 C2 120.3(7) . . ?
C4 C3 H3 119.8 . . ?
C2 C3 H3 119.8 . . ?
C3 C4 C5 118.2(8) . . ?
C3 C4 H4 120.9 . . ?
C5 C4 H4 120.9 . . ?
C6 C5 C4 123.5(8) . . ?
C6 C5 H5 118.3 . . ?
C4 C5 H5 118.3 . . ?
C5 C6 C1 115.2(8) . . ?
C5 C6 C7 120.6(8) . . ?
C1 C6 C7 124.1(7) . . ?
C6 C7 C9 111.9(7) . . ?
C6 C7 C8 109.6(6) . . ?
C9 C7 C8 113.1(6) . . ?
C6 C7 H7 107.3 . . ?
C9 C7 H7 107.3 . . ?
C8 C7 H7 107.3 . . ?
C7 C8 H8A 109.5 . . ?
C7 C8 H8B 109.5 . . ?
H8A C8 H8B 109.5 . . ?
C7 C8 H8C 109.5 . . ?
H8A C8 H8C 109.5 . . ?
H8B C8 H8C 109.5 . . ?
C7 C9 H9A 109.5 . . ?
C7 C9 H9B 109.5 . . ?
H9A C9 H9B 109.5 . . ?
C7 C9 H9C 109.5 . . ?
H9A C9 H9C 109.5 . . ?
H9B C9 H9C 109.5 . . ?
C2 C10 C12 115.4(6) . . ?
C2 C10 C11 108.9(6) . . ?
C12 C10 C11 112.3(6) . . ?
C2 C10 H10 106.6 . . ?
C12 C10 H10 106.6 . . ?
C11 C10 H10 106.6 . . ?
C10 C11 H11A 109.5 . . ?
C10 C11 H11B 109.5 . . ?
H11A C11 H11B 109.5 . . ?
C10 C11 H11C 109.5 . . ?
H11A C11 H11C 109.5 . . ?
H11B C11 H11C 109.5 . . ?
C10 C12 H12A 109.5 . . ?
C10 C12 H12B 109.5 . . ?
H12A C12 H12B 109.5 . . ?
C10 C12 H12C 109.5 . . ?
H12A C12 H12C 109.5 . . ?
H12B C12 H12C 109.5 . . ?
N1 C13 C14 122.1(6) . . ?
N1 C13 H13 119.0 . . ?
C14 C13 H13 119.0 . . ?
N2 C14 C15 123.2(7) . . ?
N2 C14 C13 112.0(6) . . ?
C15 C14 C13 124.7(7) . . ?
C16 C15 C14 117.6(7) . . ?
C16 C15 H15 121.2 . . ?
C14 C15 H15 121.2 . . ?
C17 C16 C15 121.1(8) . . ?
C17 C16 H16 119.5 . . ?
C15 C16 H16 119.5 . . ?
C16 C17 C18 118.0(8) . . ?
C16 C17 H17 121.0 . . ?
C18 C17 H17 121.0 . . ?
N2 C18 C17 122.3(7) . . ?
N2 C18 C19 114.2(6) . . ?
C17 C18 C19 123.4(7) . . ?
N3 C19 C20 124.9(7) . . ?
N3 C19 C18 114.9(7) . . ?
C20 C19 C18 120.1(7) . . ?
C19 C20 C21 116.2(7) . . ?
C19 C20 H20 121.9 . . ?
C21 C20 H20 121.9 . . ?
C22 C21 C20 120.0(7) . . ?
C22 C21 H21 120.0 . . ?
C20 C21 H21 120.0 . . ?
C21 C22 C23 118.7(8) . . ?
C21 C22 H22 120.7 . . ?
C23 C22 H22 120.7 . . ?
N3 C23 C22 123.5(7) . . ?
N3 C23 C24 115.6(7) . . ?
C22 C23 C24 120.8(7) . . ?
O1 C24 C23 124.3(7) . . ?
O1 C24 H24 117.8 . . ?
C23 C24 H24 117.8 . . ?

loop_
_geom_bond_atom_site_label_1
_geom_bond_atom_site_label_2
_geom_bond_distance
_geom_bond_site_symmetry_2
_geom_bond_publ_flag
Zn1 N2 2.067(6) . ?
Zn1 Cl1 2.231(2) . ?
Zn1 Cl2 2.239(2) . ?
Zn1 N1 2.283(5) . ?
Zn1 N3 2.288(6) . ?
O1 C24 1.201(9) . ?
N1 C13 1.285(8) . ?
N1 C1 1.478(9) . ?
N2 C18 1.329(8) . ?
N2 C14 1.360(8) . ?
N3 C19 1.304(8) . ?
N3 C23 1.350(8) . ?
C1 C6 1.371(9) . ?
C1 C2 1.384(9) . ?
C2 C3 1.412(9) . ?
C2 C10 1.499(9) . ?
C3 C4 1.401(10) . ?
C3 H3 0.9500 . ?
C4 C5 1.405(10) . ?
C4 H4 0.9500 . ?
C5 C6 1.365(10) . ?
C5 H5 0.9500 . ?
C6 C7 1.523(10) . ?
C7 C9 1.537(9) . ?
C7 C8 1.555(9) . ?
C7 H7 1.0000 . ?
C8 H8A 0.9800 . ?
C8 H8B 0.9800 . ?
C8 H8C 0.9800 . ?
C9 H9A 0.9800 . ?
C9 H9B 0.9800 . ?
C9 H9C 0.9800 . ?
C10 C12 1.503(10) . ?
C10 C11 1.517(9) . ?
C10 H10 1.0000 . ?
C11 H11A 0.9800 . ?
C11 H11B 0.9800 . ?
C11 H11C 0.9800 . ?
C12 H12A 0.9800 . ?
C12 H12B 0.9800 . ?
C12 H12C 0.9800 . ?
C13 C14 1.453(9) . ?
C13 H13 0.9500 . ?
C14 C15 1.375(9) . ?
C15 C16 1.372(10) . ?
C15 H15 0.9500 . ?
C16 C17 1.363(10) . ?
C16 H16 0.9500 . ?
C17 C18 1.408(9) . ?
C17 H17 0.9500 . ?
C18 C19 1.531(10) . ?
C19 C20 1.397(9) . ?
C20 C21 1.401(10) . ?
C20 H20 0.9500 . ?
C21 C22 1.346(10) . ?
C21 H21 0.9500 . ?
C22 C23 1.376(10) . ?
C22 H22 0.9500 . ?
C23 C24 1.495(10) . ?
C24 H24 0.9500 . ?

loop_
_geom_torsion_atom_site_label_1
_geom_torsion_atom_site_label_2
_geom_torsion_atom_site_label_3
_geom_torsion_atom_site_label_4
_geom_torsion
_geom_torsion_site_symmetry_1
_geom_torsion_site_symmetry_2
_geom_torsion_site_symmetry_3
_geom_torsion_site_symmetry_4
_geom_torsion_publ_flag
N2 Zn1 N1 C13 -0.6(5) . . . . ?
Cl1 Zn1 N1 C13 122.7(5) . . . . ?
Cl2 Zn1 N1 C13 -117.2(5) . . . . ?
N3 Zn1 N1 C13 -4.2(7) . . . . ?
N2 Zn1 N1 C1 176.1(5) . . . . ?
Cl1 Zn1 N1 C1 -60.6(5) . . . . ?
Cl2 Zn1 N1 C1 59.4(5) . . . . ?
N3 Zn1 N1 C1 172.5(4) . . . . ?
Cl1 Zn1 N2 C18 88.7(5) . . . . ?
Cl2 Zn1 N2 C18 -87.3(5) . . . . ?
N1 Zn1 N2 C18 179.9(5) . . . . ?
N3 Zn1 N2 C18 -2.0(5) . . . . ?
Cl1 Zn1 N2 C14 -89.6(5) . . . . ?
Cl2 Zn1 N2 C14 94.4(5) . . . . ?
N1 Zn1 N2 C14 1.6(5) . . . . ?
N3 Zn1 N2 C14 179.7(5) . . . . ?
N2 Zn1 N3 C19 -2.7(5) . . . . ?
Cl1 Zn1 N3 C19 -126.0(5) . . . . ?
Cl2 Zn1 N3 C19 115.5(5) . . . . ?
N1 Zn1 N3 C19 0.9(7) . . . . ?
N2 Zn1 N3 C23 -174.9(6) . . . . ?
Cl1 Zn1 N3 C23 61.7(6) . . . . ?
Cl2 Zn1 N3 C23 -56.8(6) . . . . ?
N1 Zn1 N3 C23 -171.3(5) . . . . ?
C13 N1 C1 C6 85.7(8) . . . . ?
Zn1 N1 C1 C6 -90.8(7) . . . . ?
C13 N1 C1 C2 -98.1(8) . . . . ?
Zn1 N1 C1 C2 85.5(7) . . . . ?
C6 C1 C2 C3 -1.5(11) . . . . ?
N1 C1 C2 C3 -177.3(6) . . . . ?
C6 C1 C2 C10 -176.1(7) . . . . ?
N1 C1 C2 C10 8.1(10) . . . . ?
C1 C2 C3 C4 2.9(10) . . . . ?
C10 C2 C3 C4 178.0(7) . . . . ?
C2 C3 C4 C5 -5.1(11) . . . . ?
C3 C4 C5 C6 6.0(12) . . . . ?
C4 C5 C6 C1 -4.5(11) . . . . ?
C4 C5 C6 C7 178.5(7) . . . . ?
C2 C1 C6 C5 2.2(11) . . . . ?
N1 C1 C6 C5 177.9(6) . . . . ?
C2 C1 C6 C7 179.1(6) . . . . ?
N1 C1 C6 C7 -5.2(10) . . . . ?
C5 C6 C7 C9 -52.6(9) . . . . ?
C1 C6 C7 C9 130.6(8) . . . . ?
C5 C6 C7 C8 73.6(9) . . . . ?
C1 C6 C7 C8 -103.1(8) . . . . ?
C1 C2 C10 C12 -142.8(7) . . . . ?
C3 C2 C10 C12 42.7(9) . . . . ?
C1 C2 C10 C11 89.9(9) . . . . ?
C3 C2 C10 C11 -84.7(8) . . . . ?
C1 N1 C13 C14 -177.5(6) . . . . ?
Zn1 N1 C13 C14 -0.4(8) . . . . ?
C18 N2 C14 C15 -0.2(10) . . . . ?
Zn1 N2 C14 C15 178.1(5) . . . . ?
C18 N2 C14 C13 179.4(6) . . . . ?
Zn1 N2 C14 C13 -2.3(7) . . . . ?
N1 C13 C14 N2 1.7(10) . . . . ?
N1 C13 C14 C15 -178.7(7) . . . . ?
N2 C14 C15 C16 -0.2(11) . . . . ?
C13 C14 C15 C16 -179.7(7) . . . . ?
C14 C15 C16 C17 0.3(12) . . . . ?
C15 C16 C17 C18 0.0(13) . . . . ?
C14 N2 C18 C17 0.6(10) . . . . ?
Zn1 N2 C18 C17 -177.8(5) . . . . ?
C14 N2 C18 C19 -176.0(5) . . . . ?
Zn1 N2 C18 C19 5.7(8) . . . . ?
C16 C17 C18 N2 -0.5(12) . . . . ?
C16 C17 C18 C19 175.7(7) . . . . ?
C23 N3 C19 C20 1.9(10) . . . . ?
Zn1 N3 C19 C20 -171.3(5) . . . . ?
C23 N3 C19 C18 179.4(6) . . . . ?
Zn1 N3 C19 C18 6.2(7) . . . . ?
N2 C18 C19 N3 -7.8(9) . . . . ?
C17 C18 C19 N3 175.7(7) . . . . ?
N2 C18 C19 C20 169.8(6) . . . . ?
C17 C18 C19 C20 -6.7(11) . . . . ?
N3 C19 C20 C21 -1.8(11) . . . . ?
C18 C19 C20 C21 -179.2(6) . . . . ?
C19 C20 C21 C22 2.2(11) . . . . ?
C20 C21 C22 C23 -2.7(12) . . . . ?
C19 N3 C23 C22 -2.4(11) . . . . ?
Zn1 N3 C23 C22 169.7(6) . . . . ?
C19 N3 C23 C24 -178.7(7) . . . . ?
Zn1 N3 C23 C24 -6.6(10) . . . . ?
C21 C22 C23 N3 2.9(13) . . . . ?
C21 C22 C23 C24 179.0(8) . . . . ?
N3 C23 C24 O1 168.9(8) . . . . ?
C22 C23 C24 O1 -7.5(15) . . . . ?
